data_2214844
loop_
_publ_author_name
'Jia-Cheng Li'
'Yu-Hong Feng'
'Qiang Lin'
'De-La Zhang'

_publ_section_title
;
 5-Amino-1-(5-methyl-1-phenylpyrazol-4-ylcarbonyl)pyrazole-4-carbonitrile
;
_journal_coeditor_code RZ2149
_journal_issue 8
_journal_name_full 'Acta Crystallographica Section E'
_journal_page_first o3467
_journal_page_last o3467
_journal_paper_doi 10.1107/S1600536807030425
_journal_volume 63
_journal_year 2007
_chemical_formula_iupac 'C15 H12 N6 O'
_chemical_formula_moiety 'C15 H12 N6 O'
_chemical_formula_sum 'C15 H12 N6 O'
_chemical_formula_weight 292.31
_chemical_name_systematic
;
5-Amino-1-(5-methyl-1-phenylpyrazol-4-ylcarbonyl)pyrazole-4-carbonitrile
;
_space_group_IT_number 14
_symmetry_cell_setting monoclinic
_symmetry_space_group_name_Hall '-P 2yn'
_symmetry_space_group_name_H-M 'P 1 21/n 1'
_atom_sites_solution_hydrogens geom
_atom_sites_solution_primary direct
_atom_sites_solution_secondary difmap
_cell_angle_alpha 90.00
_cell_angle_beta 102.052(6)
_cell_angle_gamma 90.00
_cell_formula_units_Z 4
_cell_length_a 7.496(2)
_cell_length_b 12.345(4)
_cell_length_c 15.426(5)
_cell_measurement_reflns_used 701
_cell_measurement_temperature 293(2)
_cell_measurement_theta_max 24.25
_cell_measurement_theta_min 3.23
_cell_volume 1396.0(7)
_computing_cell_refinement 'SAINT (Bruker, 1999)'
_computing_data_collection 'SMART (Bruker, 1998)'
_computing_data_reduction SAINT
_computing_molecular_graphics 'SHELXTL (Bruker, 1999)'
_computing_publication_material SHELXTL
_computing_structure_refinement 'SHELXL97 (Sheldrick, 1997)'
_computing_structure_solution 'SHELXS97 (Sheldrick, 1997)'
_diffrn_ambient_temperature 293(2)
_diffrn_measured_fraction_theta_full 0.990
_diffrn_measured_fraction_theta_max 0.990
_diffrn_measurement_device_type 'Bruker APEX area-detector'
_diffrn_measurement_method '\f and \w'
_diffrn_radiation_monochromator graphite
_diffrn_radiation_source 'fine-focus sealed tube'
_diffrn_radiation_type MoK\a
_diffrn_radiation_wavelength 0.71073
_diffrn_reflns_av_R_equivalents 0.0345
_diffrn_reflns_av_sigmaI/netI 0.0412
_diffrn_reflns_limit_h_max 4
_diffrn_reflns_limit_h_min -9
_diffrn_reflns_limit_k_max 15
_diffrn_reflns_limit_k_min -15
_diffrn_reflns_limit_l_max 19
_diffrn_reflns_limit_l_min -18
_diffrn_reflns_number 7890
_diffrn_reflns_theta_full 26.42
_diffrn_reflns_theta_max 26.42
_diffrn_reflns_theta_min 2.70
_exptl_absorpt_coefficient_mu 0.095
_exptl_absorpt_correction_T_max 0.983
_exptl_absorpt_correction_T_min 0.958
_exptl_absorpt_correction_type multi-scan
_exptl_absorpt_process_details '(SADABS; Sheldrick, 1996)'
_exptl_crystal_colour colourless
_exptl_crystal_density_diffrn 1.391
_exptl_crystal_density_method 'not measured'
_exptl_crystal_description block
_exptl_crystal_F_000 608
_exptl_crystal_size_max 0.36
_exptl_crystal_size_mid 0.22
_exptl_crystal_size_min 0.18
_refine_diff_density_max 0.190
_refine_diff_density_min -0.159
_refine_ls_extinction_coef 0.0059(11)
_refine_ls_extinction_expression Fc^*^=kFc[1+0.001xFc^2^\l^3^/sin(2\q)]^-1/4^
_refine_ls_extinction_method SHELXL97
_refine_ls_goodness_of_fit_ref 0.997
_refine_ls_hydrogen_treatment constr
_refine_ls_matrix_type full
_refine_ls_number_parameters 201
_refine_ls_number_reflns 2852
_refine_ls_number_restraints 0
_refine_ls_restrained_S_all 0.997
_refine_ls_R_factor_all 0.0838
_refine_ls_R_factor_gt 0.0458
_refine_ls_shift/su_max 0.000
_refine_ls_shift/su_mean 0.000
_refine_ls_structure_factor_coef Fsqd
_refine_ls_weighting_details 'calc w=1/[\s^2^(Fo^2^)+(0.0528P)^2^+0.204P] where P=(Fo^2^+2Fc^2^)/3'
_refine_ls_weighting_scheme calc
_refine_ls_wR_factor_gt 0.0992
_refine_ls_wR_factor_ref 0.1150
_reflns_number_gt 1877
_reflns_number_total 2852
_reflns_threshold_expression I>2\s(I)
_cod_data_source_file rz2149.cif
_cod_data_source_block I
_cod_depositor_comments
;
The following automatic conversions were performed:
'_symmetry_cell_setting' value 'Monoclinic' changed to 'monoclinic'
according to '/home/saulius/struct/CIF-dictionaries/cif_core.dic'
dictionary named 'cif_core.dic' version 2.4.1 from 2010-06-29.

Automatic conversion script
Id: cif_fix_enum 1527 2010-12-29 10:47:43Z saulius 

The following automatic conversions were performed:

'_symmetry_cell_setting' value 'Monoclinic' changed to 'monoclinic'
according to /home/saulius/struct/CIF-dictionaries/cif_core.dic
dictionary named 'cif_core.dic' version 2.4.1 from 2010-06-29.

Automatic conversion script
Id: cif_fix_values 1715 2011-07-08 13:25:40Z adriana 
;
_cod_original_sg_symbol_H-M 'P 21/n'
_cod_database_code 2214844
_cod_database_fobs_code 2214844

loop_
_symmetry_equiv_pos_as_xyz
'x, y, z'
'-x+1/2, y+1/2, -z+1/2'
'-x, -y, -z'
'x-1/2, -y-1/2, z-1/2'

loop_
_atom_site_type_symbol
_atom_site_label
_atom_site_fract_x
_atom_site_fract_y
_atom_site_fract_z
_atom_site_U_iso_or_equiv
_atom_site_adp_type
_atom_site_calc_flag
_atom_site_refinement_flags
_atom_site_occupancy
O O1 0.1960(2) 0.37490(9) 0.35855(8) 0.0561(4) Uani d . 1
N N1 0.3081(2) 0.50869(11) 0.61167(9) 0.0418(4) Uani d . 1
N N2 0.3372(2) 0.61420(11) 0.58900(10) 0.0510(5) Uani d . 1
N N3 0.1562(2) 0.54513(11) 0.30584(9) 0.0403(4) Uani d . 1
N N4 0.1234(2) 0.65456(11) 0.31914(10) 0.0465(4) Uani d . 1
N N5 0.1473(2) 0.42064(12) 0.18564(10) 0.0574(5) Uani d . 1
H H5A 0.1731 0.3647 0.2279 0.069 Uiso d R 1
H H5B 0.1326 0.4113 0.1208 0.069 Uiso d R 1
N N6 -0.0183(3) 0.63464(13) 0.00460(12) 0.0717(6) Uani d . 1
C C1 0.3436(2) 0.48244(14) 0.70408(11) 0.0408(4) Uani d . 1
C C2 0.2944(3) 0.55511(15) 0.76258(12) 0.0482(5) Uani d . 1
H H2 0.2362 0.6195 0.7420 0.058 Uiso calc R 1
C C3 0.3319(3) 0.53180(17) 0.85192(13) 0.0599(6) Uani d . 1
H H3 0.3004 0.5813 0.8917 0.072 Uiso calc R 1
C C4 0.4151(3) 0.43640(18) 0.88279(14) 0.0629(6) Uani d . 1
H H4 0.4384 0.4207 0.9431 0.075 Uiso calc R 1
C C5 0.4639(3) 0.36406(17) 0.82421(13) 0.0599(6) Uani d . 1
H H5 0.5198 0.2991 0.8450 0.072 Uiso calc R 1
C C6 0.4307(3) 0.38715(15) 0.73466(13) 0.0506(5) Uani d . 1
H H6 0.4667 0.3389 0.6953 0.061 Uiso calc R 1
C C7 0.2505(2) 0.44502(13) 0.54006(11) 0.0388(4) Uani d . 1
C C8 0.1977(3) 0.32966(14) 0.54553(12) 0.0513(5) Uani d . 1
H H8A 0.3005 0.2842 0.5432 0.077 Uiso calc R 1
H H8B 0.0994 0.3128 0.4967 0.077 Uiso calc R 1
H H8C 0.1591 0.3175 0.6003 0.077 Uiso calc R 1
C C9 0.2420(2) 0.51173(13) 0.46691(11) 0.0389(4) Uani d . 1
C C10 0.2967(3) 0.61456(13) 0.50210(12) 0.0476(5) Uani d . 1
H H10 0.3033 0.6757 0.4677 0.057 Uiso calc R 1
C C11 0.1981(2) 0.47117(13) 0.37665(11) 0.0398(4) Uani d . 1
C C12 0.1246(2) 0.51948(14) 0.21706(11) 0.0416(4) Uani d . 1
C C13 0.0704(3) 0.61514(14) 0.17264(11) 0.0435(5) Uani d . 1
C C14 0.0218(3) 0.62706(14) 0.07981(13) 0.0511(5) Uani d . 1
C C15 0.0725(3) 0.69317(14) 0.23900(12) 0.0468(5) Uani d . 1
H H15 0.0408 0.7653 0.2271 0.056 Uiso calc R 1

loop_
_atom_site_aniso_label
_atom_site_aniso_U_11
_atom_site_aniso_U_22
_atom_site_aniso_U_33
_atom_site_aniso_U_12
_atom_site_aniso_U_13
_atom_site_aniso_U_23
O1 0.0872(11) 0.0354(7) 0.0427(8) -0.0006(6) 0.0067(7) -0.0013(6)
N1 0.0487(9) 0.0368(8) 0.0381(9) -0.0019(7) 0.0047(7) -0.0011(6)
N2 0.0674(11) 0.0373(9) 0.0429(9) -0.0072(7) -0.0005(8) 0.0000(7)
N3 0.0507(9) 0.0345(8) 0.0339(8) 0.0017(7) 0.0049(7) 0.0011(6)
N4 0.0592(10) 0.0353(8) 0.0433(9) 0.0032(7) 0.0070(7) -0.0009(7)
N5 0.0882(13) 0.0446(9) 0.0366(9) 0.0111(9) 0.0067(8) -0.0033(7)
N6 0.1221(17) 0.0467(10) 0.0413(10) 0.0064(10) 0.0057(10) 0.0022(8)
C1 0.0401(10) 0.0434(10) 0.0362(10) -0.0023(8) 0.0017(8) 0.0011(8)
C2 0.0509(12) 0.0464(11) 0.0449(11) 0.0021(9) 0.0046(9) -0.0027(9)
C3 0.0720(15) 0.0644(14) 0.0418(12) -0.0012(11) 0.0083(10) -0.0108(10)
C4 0.0701(15) 0.0724(15) 0.0409(12) -0.0051(12) -0.0003(10) 0.0060(11)
C5 0.0616(14) 0.0584(13) 0.0539(13) 0.0057(10) -0.0012(11) 0.0124(10)
C6 0.0514(12) 0.0496(11) 0.0492(12) 0.0084(9) 0.0071(9) 0.0007(9)
C7 0.0388(10) 0.0361(9) 0.0408(10) 0.0018(7) 0.0068(8) -0.0027(8)
C8 0.0674(14) 0.0408(10) 0.0465(11) -0.0069(9) 0.0139(10) 0.0005(8)
C9 0.0409(11) 0.0360(9) 0.0382(10) -0.0004(7) 0.0042(8) 0.0009(7)
C10 0.0599(13) 0.0385(10) 0.0403(11) -0.0052(9) 0.0011(9) 0.0036(8)
C11 0.0429(11) 0.0367(10) 0.0384(10) -0.0015(8) 0.0049(8) 0.0004(8)
C12 0.0447(11) 0.0438(10) 0.0350(10) -0.0013(8) 0.0056(8) -0.0017(8)
C13 0.0494(12) 0.0423(10) 0.0373(10) -0.0010(8) 0.0052(8) 0.0027(8)
C14 0.0694(15) 0.0378(10) 0.0436(12) 0.0015(9) 0.0061(10) 0.0034(9)
C15 0.0562(13) 0.0370(10) 0.0449(11) 0.0033(8) 0.0053(9) 0.0051(8)

loop_
_atom_type_symbol
_atom_type_description
_atom_type_scat_dispersion_real
_atom_type_scat_dispersion_imag
_atom_type_scat_source
C C 0.0033 0.0016 'International Tables Vol C Tables 4.2.6.8 and 6.1.1.4'
H H 0.0000 0.0000 'International Tables Vol C Tables 4.2.6.8 and 6.1.1.4'
N N 0.0061 0.0033 'International Tables Vol C Tables 4.2.6.8 and 6.1.1.4'
O O 0.0106 0.0060 'International Tables Vol C Tables 4.2.6.8 and 6.1.1.4'

loop_
_geom_angle_atom_site_label_1
_geom_angle_atom_site_label_2
_geom_angle_atom_site_label_3
_geom_angle_site_symmetry_1
_geom_angle
C7 N1 N2 . 112.51(14)
C7 N1 C1 . 130.07(15)
N2 N1 C1 . 117.42(13)
C10 N2 N1 . 104.34(13)
C12 N3 N4 . 111.69(13)
C12 N3 C11 . 125.91(14)
N4 N3 C11 . 122.10(14)
C15 N4 N3 . 103.88(14)
C12 N5 H5A . 116.2
C12 N5 H5B . 118.5
H5A N5 H5B . 125.3
C2 C1 C6 . 120.26(17)
C2 C1 N1 . 119.07(16)
C6 C1 N1 . 120.65(17)
C1 C2 C3 . 119.53(18)
C1 C2 H2 . 120.2
C3 C2 H2 . 120.2
C4 C3 C2 . 120.6(2)
C4 C3 H3 . 119.7
C2 C3 H3 . 119.7
C3 C4 C5 . 119.6(2)
C3 C4 H4 . 120.2
C5 C4 H4 . 120.2
C4 C5 C6 . 120.44(19)
C4 C5 H5 . 119.8
C6 C5 H5 . 119.8
C1 C6 C5 . 119.45(19)
C1 C6 H6 . 120.3
C5 C6 H6 . 120.3
N1 C7 C9 . 105.79(15)
N1 C7 C8 . 123.70(15)
C9 C7 C8 . 130.37(15)
C7 C8 H8A . 109.5
C7 C8 H8B . 109.5
H8A C8 H8B . 109.5
C7 C8 H8C . 109.5
H8A C8 H8C . 109.5
H8B C8 H8C . 109.5
C7 C9 C10 . 105.15(15)
C7 C9 C11 . 122.55(15)
C10 C9 C11 . 132.12(16)
N2 C10 C9 . 112.20(15)
N2 C10 H10 . 123.9
C9 C10 H10 . 123.9
O1 C11 N3 1 117.65(15)
O1 C11 N3 . 117.65(15)
O1 C11 C9 1 123.03(15)
O1 C11 C9 . 123.03(15)
N3 C11 C9 . 119.32(15)
N5 C12 N3 . 124.19(15)
N5 C12 C13 . 130.26(17)
N3 C12 C13 . 105.54(15)
C12 C13 C15 . 105.51(16)
C12 C13 C14 . 125.39(16)
C15 C13 C14 . 129.09(16)
N6 C14 C13 . 178.7(2)
N4 C15 C13 . 113.37(16)
N4 C15 H15 . 123.3
C13 C15 H15 . 123.3

loop_
_geom_bond_atom_site_label_1
_geom_bond_atom_site_label_2
_geom_bond_site_symmetry_2
_geom_bond_distance
O1 C11 . 1.2201(19)
N1 C7 . 1.351(2)
N1 N2 . 1.3779(19)
N1 C1 . 1.431(2)
N2 C10 . 1.311(2)
N3 C12 . 1.377(2)
N3 N4 . 1.3959(19)
N3 C11 . 1.408(2)
N4 C15 . 1.305(2)
N5 C12 . 1.337(2)
N5 H5A . 0.9418
N5 H5B . 0.9892
N6 C14 . 1.140(2)
C1 C2 . 1.376(3)
C1 C6 . 1.380(2)
C2 C3 . 1.378(3)
C2 H2 . 0.9300
C3 C4 . 1.371(3)
C3 H3 . 0.9300
C4 C5 . 1.373(3)
C4 H4 . 0.9300
C5 C6 . 1.381(3)
C5 H5 . 0.9300
C6 H6 . 0.9300
C7 C9 . 1.388(2)
C7 C8 . 1.485(2)
C8 H8A . 0.9600
C8 H8B . 0.9600
C8 H8C . 0.9600
C9 C10 . 1.408(2)
C9 C11 . 1.451(2)
C10 H10 . 0.9300
C11 O1 1 1.2201(19)
C12 C13 . 1.383(2)
C13 C15 . 1.403(2)
C13 C14 . 1.410(3)
C15 H15 . 0.9300

loop_
_geom_hbond_atom_site_label_D
_geom_hbond_atom_site_label_H
_geom_hbond_atom_site_label_A
_geom_hbond_site_symmetry_A
_geom_hbond_distance_DH
_geom_hbond_distance_HA
_geom_hbond_distance_DA
_geom_hbond_angle_DHA
_geom_hbond_publ_flag
N5 H5A O1 . 0.94 1.99 2.676(2) 128.1 yes
N5 H5B N6 3_565 0.99 2.03 2.971(2) 158.9 yes
C5 H5 O1 4_666 0.93 2.51 3.409(3) 163.5 yes

loop_
_geom_torsion_atom_site_label_1
_geom_torsion_atom_site_label_2
_geom_torsion_atom_site_label_3
_geom_torsion_atom_site_label_4
_geom_torsion_site_symmetry_1
_geom_torsion_site_symmetry_4
_geom_torsion
C7 N1 N2 C10 . . 0.0(2)
C1 N1 N2 C10 . . 179.30(16)
C12 N3 N4 C15 . . 0.2(2)
C11 N3 N4 C15 . . -173.90(17)
C7 N1 C1 C2 . . -140.9(2)
N2 N1 C1 C2 . . 39.9(2)
C7 N1 C1 C6 . . 41.0(3)
N2 N1 C1 C6 . . -138.21(18)
C6 C1 C2 C3 . . -0.3(3)
N1 C1 C2 C3 . . -178.45(17)
C1 C2 C3 C4 . . -1.0(3)
C2 C3 C4 C5 . . 0.9(3)
C3 C4 C5 C6 . . 0.4(3)
C2 C1 C6 C5 . . 1.6(3)
N1 C1 C6 C5 . . 179.71(17)
C4 C5 C6 C1 . . -1.6(3)
N2 N1 C7 C9 . . 0.2(2)
C1 N1 C7 C9 . . -179.00(17)
N2 N1 C7 C8 . . -175.96(16)
C1 N1 C7 C8 . . 4.8(3)
N1 C7 C9 C10 . . -0.3(2)
C8 C7 C9 C10 . . 175.53(19)
N1 C7 C9 C11 . . 175.40(16)
C8 C7 C9 C11 . . -8.8(3)
N1 N2 C10 C9 . . -0.2(2)
C7 C9 C10 N2 . . 0.3(2)
C11 C9 C10 N2 . . -174.81(19)
O1 O1 C11 N3 1 . 0.0(3)
O1 O1 C11 C9 1 . 0.0(3)
C12 N3 C11 O1 . 1 -4.7(3)
N4 N3 C11 O1 . 1 168.54(17)
C12 N3 C11 O1 . . -4.7(3)
N4 N3 C11 O1 . . 168.54(17)
C12 N3 C11 C9 . . 175.11(17)
N4 N3 C11 C9 . . -11.7(3)
C7 C9 C11 O1 . 1 -12.8(3)
C10 C9 C11 O1 . 1 161.6(2)
C7 C9 C11 O1 . . -12.8(3)
C10 C9 C11 O1 . . 161.6(2)
C7 C9 C11 N3 . . 167.39(16)
C10 C9 C11 N3 . . -18.2(3)
N4 N3 C12 N5 . . 179.26(17)
C11 N3 C12 N5 . . -6.9(3)
N4 N3 C12 C13 . . 0.0(2)
C11 N3 C12 C13 . . 173.81(17)
N5 C12 C13 C15 . . -179.4(2)
N3 C12 C13 C15 . . -0.2(2)
N5 C12 C13 C14 . . 1.4(4)
N3 C12 C13 C14 . . -179.35(19)
N3 N4 C15 C13 . . -0.3(2)
C12 C13 C15 N4 . . 0.3(2)
C14 C13 C15 N4 . . 179.4(2)
